data_2021067
loop_
_publ_author_name
'Soqaka, Antonia A.'
'Esterhuysen, Catharine'
'Lemmerer, Andreas'

_publ_section_title
;
 Prevalent polymorphism in benzophenones
;
_journal_coeditor_code YP3152
_journal_issue 4
_journal_name_full 'Acta Crystallographica Section C'
_journal_page_first
;
;
_journal_paper_doi 10.1107/S2053229618003522
_journal_volume 74
_journal_year 2018
_chemical_formula_iupac 'C15 H14 O'
_chemical_formula_moiety 'C15 H14 O'
_chemical_formula_sum 'C15 H14 O'
_chemical_formula_weight 210.26
_chemical_name_systematic
;
4,4'-Dimethylbenzophenone
;
_space_group_IT_number 14
_symmetry_cell_setting monoclinic
_symmetry_space_group_name_Hall '-P 2ybc'
_symmetry_space_group_name_H-M 'P 1 21/c 1'
_atom_sites_solution_hydrogens geom
_audit_conform_dict_name cif_core.dic
_audit_conform_dict_version 2.4.3
_audit_creation_method 'WinGX routine CIF_UPDATE'
_cell_angle_alpha 90
_cell_angle_beta 97.788(4)
_cell_angle_gamma 90
_cell_formula_units_Z 8
_cell_length_a 25.369(3)
_cell_length_b 6.0310(7)
_cell_length_c 15.256(2)
_cell_measurement_reflns_used 9909
_cell_measurement_temperature 173(2)
_cell_measurement_theta_max 23.72
_cell_measurement_theta_min 2.66
_cell_volume 2312.6(5)
_computing_cell_refinement
;
SAINT-Plus (Bruker, 2016)
;
_computing_data_collection
;
APEX3 (Bruker, 2016)
;
_computing_data_reduction
;
SAINT-Plus (Bruker, 2016) and XPREP (Bruker, 2016)
;
_computing_molecular_graphics
;
ORTEP-3 for Windows (Farrugia, 2012) and Mercury (Macrae <i>et al.</i>,
2008)
;
_computing_publication_material
;
WinGX (Farrugia, 2012)
;
_computing_structure_refinement
;
SHELXL2017 (Sheldrick, 2015b)
;
_computing_structure_solution
;
SHELXT (Sheldrick, 2015a)
;
_diffrn_ambient_temperature 173(2)
_diffrn_measured_fraction_theta_full 0.994
_diffrn_measured_fraction_theta_max 0.992
_diffrn_measurement_device_type 'Bruker D8 Venture Photon CCD area detector'
_diffrn_measurement_method '\w scans'
_diffrn_radiation_monochromator graphite
_diffrn_radiation_type AgK\a
_diffrn_radiation_wavelength 0.56086
_diffrn_reflns_av_R_equivalents 0.0396
_diffrn_reflns_limit_h_max 36
_diffrn_reflns_limit_h_min -36
_diffrn_reflns_limit_k_max 8
_diffrn_reflns_limit_k_min -8
_diffrn_reflns_limit_l_max 21
_diffrn_reflns_limit_l_min -21
_diffrn_reflns_number 33620
_diffrn_reflns_theta_full 19.665
_diffrn_reflns_theta_max 23.722
_diffrn_reflns_theta_min 2.126
_diffrn_standards_number 0
_exptl_absorpt_coefficient_mu 0.048
_exptl_absorpt_correction_T_max 0.96
_exptl_absorpt_correction_T_min 0.95
_exptl_absorpt_correction_type multi-scan
_exptl_absorpt_process_details
;
(SADABS; Sheldrick, 1996)
;
_exptl_crystal_colour colourless
_exptl_crystal_density_diffrn 1.208
_exptl_crystal_density_method 'not measured'
_exptl_crystal_description block
_exptl_crystal_F_000 896
_exptl_crystal_size_max 0.35
_exptl_crystal_size_mid 0.247
_exptl_crystal_size_min 0.239
_refine_diff_density_max 0.386
_refine_diff_density_min -0.277
_refine_ls_extinction_method none
_refine_ls_goodness_of_fit_ref 1.04
_refine_ls_hydrogen_treatment constr
_refine_ls_matrix_type full
_refine_ls_number_constraints 0
_refine_ls_number_parameters 293
_refine_ls_number_reflns 7106
_refine_ls_number_restraints 0
_refine_ls_restrained_S_all 1.04
_refine_ls_R_factor_all 0.0707
_refine_ls_R_factor_gt 0.0534
_refine_ls_shift/su_max 0.003
_refine_ls_shift/su_mean 0
_refine_ls_structure_factor_coef Fsqd
_refine_ls_weighting_details 'w=1/[\s^2^(Fo^2^)+(0.0762P)^2^+0.9672P] where P=(Fo^2^+2Fc^2^)/3'
_refine_ls_weighting_scheme calc
_refine_ls_wR_factor_gt 0.1498
_refine_ls_wR_factor_ref 0.1616
_reflns_number_gt 5503
_reflns_number_total 7106
_reflns_threshold_expression 'I > 2\s(I)'
_cod_data_source_file yp3152sup1.cif
_cod_data_source_block 3c
_cod_original_cell_volume 2312.8(5)
_cod_original_sg_symbol_H-M 'P 21/c'
_cod_database_code 2021067

loop_
_symmetry_equiv_pos_as_xyz
'x, y, z'
'-x, y+1/2, -z+1/2'
'-x, -y, -z'
'x, -y-1/2, z-1/2'

loop_
_atom_site_type_symbol
_atom_site_label
_atom_site_fract_x
_atom_site_fract_y
_atom_site_fract_z
_atom_site_U_iso_or_equiv
_atom_site_adp_type
_atom_site_calc_flag
_atom_site_occupancy
C C1A 0.10858(5) 0.2697(2) 0.37147(10) 0.0293(3) Uani d 1
C C2A 0.05796(5) 0.3939(2) 0.37342(8) 0.0240(2) Uani d 1
C C3A 0.00998(5) 0.2921(2) 0.33854(9) 0.0294(3) Uani d 1
H H3A 0.010348 0.148606 0.31296 0.035 Uiso calc 1
C C4A -0.03784(5) 0.3998(3) 0.34125(9) 0.0326(3) Uani d 1
H H4A -0.070023 0.329658 0.316759 0.039 Uiso calc 1
C C5A -0.03982(5) 0.6092(2) 0.37916(9) 0.0305(3) Uani d 1
C C6A 0.00779(5) 0.7074(2) 0.41506(9) 0.0290(3) Uani d 1
H H6A 0.007179 0.848844 0.44233 0.035 Uiso calc 1
C C7A 0.05621(5) 0.6029(2) 0.41184(9) 0.0253(2) Uani d 1
H H7A 0.088327 0.674204 0.435933 0.03 Uiso calc 1
C C8A 0.15969(5) 0.38804(19) 0.36441(8) 0.0235(2) Uani d 1
C C9A 0.20765(5) 0.2772(2) 0.39171(9) 0.0281(3) Uani d 1
H H9A 0.207019 0.133592 0.417124 0.034 Uiso calc 1
C C10A 0.25597(5) 0.3747(2) 0.38207(9) 0.0295(3) Uani d 1
H H10A 0.288086 0.297441 0.401289 0.035 Uiso calc 1
C C11A 0.25809(5) 0.5844(2) 0.34459(9) 0.0278(3) Uani d 1
C C12A 0.21038(5) 0.6952(2) 0.31818(9) 0.0270(3) Uani d 1
H H12A 0.21117 0.839184 0.293102 0.032 Uiso calc 1
C C13A 0.16169(5) 0.5994(2) 0.32778(8) 0.0244(2) Uani d 1
H H13A 0.129656 0.67805 0.30935 0.029 Uiso calc 1
C C14A -0.09205(6) 0.7279(3) 0.38060(13) 0.0469(4) Uani d 1
H H14A -0.08571 0.869089 0.412087 0.07 Uiso calc 1
H H14B -0.115758 0.635567 0.410847 0.07 Uiso calc 1
H H14C -0.108593 0.756269 0.319795 0.07 Uiso calc 1
C C15A 0.31058(6) 0.6883(3) 0.33221(11) 0.0397(3) Uani d 1
H H15A 0.339067 0.620221 0.373251 0.06 Uiso calc 1
H H15B 0.309305 0.847796 0.344061 0.06 Uiso calc 1
H H15C 0.317509 0.664539 0.271261 0.06 Uiso calc 1
O O1A 0.10840(5) 0.06755(18) 0.37508(11) 0.0557(4) Uani d 1
C C1B 0.37577(5) 0.1595(2) 0.10226(9) 0.0303(3) Uani d 1
C C2B 0.32925(5) 0.3111(2) 0.10270(8) 0.0260(2) Uani d 1
C C3B 0.32740(5) 0.5074(2) 0.05432(9) 0.0311(3) Uani d 1
H H3B 0.356494 0.547515 0.024434 0.037 Uiso calc 1
C C4B 0.28326(6) 0.6442(2) 0.04964(9) 0.0327(3) Uani d 1
H H4B 0.283124 0.781058 0.018765 0.039 Uiso calc 1
C C5B 0.23900(5) 0.5844(2) 0.08953(9) 0.0295(3) Uani d 1
C C6B 0.24106(5) 0.3874(2) 0.13747(9) 0.0281(3) Uani d 1
H H6B 0.211278 0.343955 0.165045 0.034 Uiso calc 1
C C7B 0.28594(5) 0.2538(2) 0.14557(9) 0.0270(3) Uani d 1
H H7B 0.287223 0.122794 0.180401 0.032 Uiso calc 1
C C8B 0.39987(5) 0.0540(2) 0.18611(8) 0.0261(3) Uani d 1
C C9B 0.42823(5) -0.1441(2) 0.18335(10) 0.0314(3) Uani d 1
H H9B 0.431673 -0.210438 0.127941 0.038 Uiso calc 1
C C10B 0.45132(5) -0.2440(2) 0.26073(10) 0.0336(3) Uani d 1
H H10B 0.46984 -0.380202 0.257909 0.04 Uiso calc 1
C C11B 0.44779(5) -0.1480(2) 0.34262(10) 0.0318(3) Uani d 1
C C12B 0.42123(5) 0.0536(2) 0.34514(9) 0.0306(3) Uani d 1
H H12B 0.419718 0.124282 0.400392 0.037 Uiso calc 1
C C13B 0.39691(5) 0.1525(2) 0.26786(9) 0.0278(3) Uani d 1
H H13B 0.37816 0.288069 0.270788 0.033 Uiso calc 1
C C14B 0.18979(7) 0.7271(3) 0.07828(11) 0.0439(4) Uani d 1
H H14D 0.16674 0.68351 0.024223 0.066 Uiso calc 1
H H14E 0.19999 0.883025 0.073926 0.066 Uiso calc 1
H H14F 0.170627 0.707549 0.129366 0.066 Uiso calc 1
C C15B 0.47112(7) -0.2626(3) 0.42639(12) 0.0483(4) Uani d 1
H H15D 0.449708 -0.3935 0.435817 0.072 Uiso calc 1
H H15E 0.471185 -0.16068 0.47644 0.072 Uiso calc 1
H H15F 0.507681 -0.308309 0.421561 0.072 Uiso calc 1
O O1B 0.39347(5) 0.1240(2) 0.03285(7) 0.0491(3) Uani d 1

loop_
_atom_site_aniso_label
_atom_site_aniso_U_11
_atom_site_aniso_U_22
_atom_site_aniso_U_33
_atom_site_aniso_U_12
_atom_site_aniso_U_13
_atom_site_aniso_U_23
C1A 0.0324(6) 0.0175(5) 0.0391(7) -0.0017(5) 0.0092(5) -0.0004(5)
C2A 0.0277(6) 0.0189(5) 0.0259(6) -0.0023(4) 0.0059(4) 0.0004(4)
C3A 0.0353(7) 0.0256(6) 0.0277(6) -0.0090(5) 0.0057(5) -0.0045(5)
C4A 0.0285(6) 0.0399(7) 0.0289(6) -0.0083(5) 0.0018(5) 0.0006(5)
C5A 0.0292(6) 0.0352(7) 0.0280(6) 0.0028(5) 0.0073(5) 0.0088(5)
C6A 0.0351(7) 0.0229(6) 0.0304(6) 0.0019(5) 0.0093(5) 0.0006(5)
C7A 0.0272(6) 0.0204(5) 0.0286(6) -0.0032(4) 0.0044(5) -0.0017(4)
C8A 0.0274(6) 0.0182(5) 0.0253(6) 0.0005(4) 0.0048(4) -0.0010(4)
C9A 0.0340(6) 0.0215(5) 0.0286(6) 0.0048(5) 0.0038(5) 0.0025(5)
C10A 0.0276(6) 0.0315(6) 0.0285(6) 0.0059(5) 0.0004(5) -0.0024(5)
C11A 0.0279(6) 0.0315(6) 0.0247(6) -0.0037(5) 0.0051(5) -0.0066(5)
C12A 0.0325(6) 0.0215(5) 0.0275(6) -0.0021(5) 0.0064(5) 0.0007(5)
C13A 0.0266(5) 0.0202(5) 0.0262(6) 0.0013(4) 0.0030(4) 0.0008(4)
C14A 0.0333(7) 0.0557(10) 0.0530(10) 0.0120(7) 0.0110(7) 0.0131(8)
C15A 0.0311(7) 0.0471(9) 0.0426(8) -0.0088(6) 0.0104(6) -0.0079(7)
O1A 0.0442(6) 0.0167(5) 0.1095(12) -0.0011(4) 0.0223(7) 0.0012(6)
C1B 0.0258(6) 0.0407(7) 0.0250(6) 0.0031(5) 0.0053(5) 0.0007(5)
C2B 0.0233(5) 0.0335(6) 0.0210(5) 0.0014(5) 0.0023(4) 0.0010(5)
C3B 0.0302(6) 0.0396(7) 0.0237(6) -0.0042(5) 0.0040(5) 0.0044(5)
C4B 0.0394(7) 0.0316(7) 0.0257(6) 0.0004(6) -0.0002(5) 0.0063(5)
C5B 0.0302(6) 0.0331(7) 0.0234(6) 0.0045(5) -0.0030(5) -0.0020(5)
C6B 0.0238(5) 0.0333(7) 0.0271(6) -0.0004(5) 0.0032(4) -0.0004(5)
C7B 0.0260(6) 0.0287(6) 0.0264(6) 0.0004(5) 0.0039(5) 0.0030(5)
C8B 0.0215(5) 0.0318(6) 0.0253(6) 0.0013(5) 0.0047(4) 0.0005(5)
C9B 0.0267(6) 0.0344(7) 0.0336(7) 0.0029(5) 0.0058(5) -0.0047(5)
C10B 0.0258(6) 0.0289(6) 0.0463(8) 0.0028(5) 0.0058(5) 0.0038(6)
C11B 0.0212(5) 0.0379(7) 0.0362(7) -0.0025(5) 0.0035(5) 0.0118(6)
C12B 0.0273(6) 0.0394(7) 0.0254(6) -0.0011(5) 0.0047(5) 0.0022(5)
C13B 0.0256(6) 0.0305(6) 0.0278(6) 0.0025(5) 0.0052(5) 0.0006(5)
C14B 0.0428(8) 0.0470(9) 0.0399(8) 0.0181(7) -0.0017(6) 0.0036(7)
C15B 0.0388(8) 0.0602(11) 0.0447(9) 0.0030(8) 0.0013(7) 0.0243(8)
O1B 0.0438(6) 0.0777(9) 0.0282(5) 0.0201(6) 0.0134(5) 0.0041(5)

loop_
_atom_type_symbol
_atom_type_description
_atom_type_scat_dispersion_real
_atom_type_scat_dispersion_imag
_atom_type_scat_source
C C 0.0015 0.0009 'International Tables Vol C Tables 4.2.6.8 and 6.1.1.4'
H H 0 0 'International Tables Vol C Tables 4.2.6.8 and 6.1.1.4'
O O 0.0056 0.0036 'International Tables Vol C Tables 4.2.6.8 and 6.1.1.4'

loop_
_geom_angle_atom_site_label_1
_geom_angle_atom_site_label_2
_geom_angle_atom_site_label_3
_geom_angle
O1A C1A C2A 119.50(12)
O1A C1A C8A 119.22(12)
C2A C1A C8A 121.28(11)
C7A C2A C3A 118.70(12)
C7A C2A C1A 122.64(11)
C3A C2A C1A 118.60(11)
C4A C3A C2A 120.23(12)
C4A C3A H3A 119.9
C2A C3A H3A 119.9
C3A C4A C5A 121.32(12)
C3A C4A H4A 119.3
C5A C4A H4A 119.3
C6A C5A C4A 118.17(13)
C6A C5A C14A 120.67(14)
C4A C5A C14A 121.16(14)
C7A C6A C5A 121.26(13)
C7A C6A H6A 119.4
C5A C6A H6A 119.4
C6A C7A C2A 120.30(12)
C6A C7A H7A 119.8
C2A C7A H7A 119.8
C13A C8A C9A 118.53(12)
C13A C8A C1A 122.90(11)
C9A C8A C1A 118.49(11)
C10A C9A C8A 120.74(12)
C10A C9A H9A 119.6
C8A C9A H9A 119.6
C9A C10A C11A 120.90(12)
C9A C10A H10A 119.6
C11A C10A H10A 119.6
C10A C11A C12A 118.30(12)
C10A C11A C15A 120.90(13)
C12A C11A C15A 120.79(13)
C13A C12A C11A 121.32(12)
C13A C12A H12A 119.3
C11A C12A H12A 119.3
C12A C13A C8A 120.21(11)
C12A C13A H13A 119.9
C8A C13A H13A 119.9
C5A C14A H14A 109.5
C5A C14A H14B 109.5
H14A C14A H14B 109.5
C5A C14A H14C 109.5
H14A C14A H14C 109.5
H14B C14A H14C 109.5
C11A C15A H15A 109.5
C11A C15A H15B 109.5
H15A C15A H15B 109.5
C11A C15A H15C 109.5
H15A C15A H15C 109.5
H15B C15A H15C 109.5
O1B C1B C8B 120.94(13)
O1B C1B C2B 119.59(12)
C8B C1B C2B 119.47(11)
C3B C2B C7B 119.13(12)
C3B C2B C1B 119.20(12)
C7B C2B C1B 121.53(12)
C4B C3B C2B 120.18(13)
C4B C3B H3B 119.9
C2B C3B H3B 119.9
C3B C4B C5B 121.09(13)
C3B C4B H4B 119.5
C5B C4B H4B 119.5
C6B C5B C4B 118.33(12)
C6B C5B C14B 121.24(14)
C4B C5B C14B 120.41(13)
C7B C6B C5B 120.97(12)
C7B C6B H6B 119.5
C5B C6B H6B 119.5
C6B C7B C2B 120.20(12)
C6B C7B H7B 119.9
C2B C7B H7B 119.9
C13B C8B C9B 118.80(12)
C13B C8B C1B 121.55(12)
C9B C8B C1B 119.60(12)
C10B C9B C8B 120.46(13)
C10B C9B H9B 119.8
C8B C9B H9B 119.8
C9B C10B C11B 120.92(13)
C9B C10B H10B 119.5
C11B C10B H10B 119.5
C10B C11B C12B 118.58(13)
C10B C11B C15B 120.45(15)
C12B C11B C15B 120.96(15)
C13B C12B C11B 120.81(13)
C13B C12B H12B 119.6
C11B C12B H12B 119.6
C12B C13B C8B 120.36(13)
C12B C13B H13B 119.8
C8B C13B H13B 119.8
C5B C14B H14D 109.5
C5B C14B H14E 109.5
H14D C14B H14E 109.5
C5B C14B H14F 109.5
H14D C14B H14F 109.5
H14E C14B H14F 109.5
C11B C15B H15D 109.5
C11B C15B H15E 109.5
H15D C15B H15E 109.5
C11B C15B H15F 109.5
H15D C15B H15F 109.5
H15E C15B H15F 109.5

loop_
_geom_bond_atom_site_label_1
_geom_bond_atom_site_label_2
_geom_bond_distance
C1A O1A 1.2205(16)
C1A C2A 1.4905(18)
C1A C8A 1.4966(18)
C2A C7A 1.3937(17)
C2A C3A 1.4020(17)
C3A C4A 1.382(2)
C3A H3A 0.95
C4A C5A 1.393(2)
C4A H4A 0.95
C5A C6A 1.3894(19)
C5A C14A 1.509(2)
C6A C7A 1.3874(18)
C6A H6A 0.95
C7A H7A 0.95
C8A C13A 1.3956(17)
C8A C9A 1.4011(17)
C9A C10A 1.3854(19)
C9A H9A 0.95
C10A C11A 1.392(2)
C10A H10A 0.95
C11A C12A 1.3936(18)
C11A C15A 1.5065(19)
C12A C13A 1.3894(17)
C12A H12A 0.95
C13A H13A 0.95
C14A H14A 0.98
C14A H14B 0.98
C14A H14C 0.98
C15A H15A 0.98
C15A H15B 0.98
C15A H15C 0.98
C1B O1B 1.2239(17)
C1B C8B 1.4843(18)
C1B C2B 1.4935(18)
C2B C3B 1.3924(19)
C2B C7B 1.3961(18)
C3B C4B 1.385(2)
C3B H3B 0.95
C4B C5B 1.395(2)
C4B H4B 0.95
C5B C6B 1.3925(19)
C5B C14B 1.5067(19)
C6B C7B 1.3871(18)
C6B H6B 0.95
C7B H7B 0.95
C8B C13B 1.3925(18)
C8B C9B 1.3983(19)
C9B C10B 1.383(2)
C9B H9B 0.95
C10B C11B 1.391(2)
C10B H10B 0.95
C11B C12B 1.393(2)
C11B C15B 1.502(2)
C12B C13B 1.3890(18)
C12B H12B 0.95
C13B H13B 0.95
C14B H14D 0.98
C14B H14E 0.98
C14B H14F 0.98
C15B H15D 0.98
C15B H15E 0.98
C15B H15F 0.98

loop_
_geom_torsion_atom_site_label_1
_geom_torsion_atom_site_label_2
_geom_torsion_atom_site_label_3
_geom_torsion_atom_site_label_4
_geom_torsion
O1A C1A C2A C7A 147.58(15)
C8A C1A C2A C7A -32.93(19)
O1A C1A C2A C3A -29.6(2)
C8A C1A C2A C3A 149.86(13)
C7A C2A C3A C4A 1.0(2)
C1A C2A C3A C4A 178.35(12)
C2A C3A C4A C5A -0.7(2)
C3A C4A C5A C6A -0.4(2)
C3A C4A C5A C14A 178.95(14)
C4A C5A C6A C7A 1.3(2)
C14A C5A C6A C7A -178.07(13)
C5A C6A C7A C2A -1.0(2)
C3A C2A C7A C6A -0.15(19)
C1A C2A C7A C6A -177.36(12)
O1A C1A C8A C13A 155.35(15)
C2A C1A C8A C13A -24.15(19)
O1A C1A C8A C9A -21.4(2)
C2A C1A C8A C9A 159.15(13)
C13A C8A C9A C10A -0.39(19)
C1A C8A C9A C10A 176.46(12)
C8A C9A C10A C11A -0.4(2)
C9A C10A C11A C12A 0.92(19)
C9A C10A C11A C15A -178.61(13)
C10A C11A C12A C13A -0.71(19)
C15A C11A C12A C13A 178.81(12)
C11A C12A C13A C8A -0.04(19)
C9A C8A C13A C12A 0.60(19)
C1A C8A C13A C12A -176.11(12)
O1B C1B C2B C3B -42.4(2)
C8B C1B C2B C3B 137.64(13)
O1B C1B C2B C7B 133.29(16)
C8B C1B C2B C7B -46.71(18)
C7B C2B C3B C4B 0.5(2)
C1B C2B C3B C4B 176.30(12)
C2B C3B C4B C5B -2.9(2)
C3B C4B C5B C6B 2.6(2)
C3B C4B C5B C14B -175.56(13)
C4B C5B C6B C7B 0.1(2)
C14B C5B C6B C7B 178.22(13)
C5B C6B C7B C2B -2.4(2)
C3B C2B C7B C6B 2.10(19)
C1B C2B C7B C6B -173.55(12)
O1B C1B C8B C13B 152.98(15)
C2B C1B C8B C13B -27.02(19)
O1B C1B C8B C9B -24.2(2)
C2B C1B C8B C9B 155.76(13)
C13B C8B C9B C10B 2.2(2)
C1B C8B C9B C10B 179.52(12)
C8B C9B C10B C11B -1.3(2)
C9B C10B C11B C12B -1.1(2)
C9B C10B C11B C15B 177.53(13)
C10B C11B C12B C13B 2.5(2)
C15B C11B C12B C13B -176.06(13)
C11B C12B C13B C8B -1.6(2)
C9B C8B C13B C12B -0.77(19)
C1B C8B C13B C12B -178.01(12)

_cod_database_fobs_code 2021067
